data_7201930
loop_
_publ_author_name
'Cozzi, Franco'
'Annunziata, Rita'
'Benaglia, Maurizio'
'Baldridge, Kim K.'
'Aguirre, Gerardo'
'Estrada, Jes\'us'
'Sritana-Anant, Yongsak'
'Siegel, Jay S.'

_publ_section_title
;
 Through-space interactions between parallel-offset arenes at the van
 der Waals distance: 1,8-diarylbiphenylene syntheses, structure and QM
 computations
;
_journal_issue 19
_journal_name_full 'Physical Chemistry Chemical Physics'
_journal_page_first 2686
_journal_page_last 2694
_journal_paper_doi 10.1039/b800031j
_journal_volume 10
_journal_year 2008
_chemical_formula_sum 'C28 H23 Cl'
_chemical_formula_weight 394.91
_chemical_name_systematic
;
?
;
_space_group_IT_number 61
_symmetry_cell_setting orthorhombic
_symmetry_space_group_name_Hall '-P 2ac 2ab'
_symmetry_space_group_name_H-M 'P b c a'
_atom_sites_solution_hydrogens geom
_atom_sites_solution_primary direct
_atom_sites_solution_secondary difmap
_audit_creation_method SHELXL-97
_cell_angle_alpha 90.00
_cell_angle_beta 90.00
_cell_angle_gamma 90.00
_cell_formula_units_Z 8
_cell_length_a 8.084(3)
_cell_length_b 15.976(5)
_cell_length_c 32.417(7)
_cell_measurement_reflns_used 65
_cell_measurement_temperature 298(2)
_cell_measurement_theta_max 11.32
_cell_measurement_theta_min 4.74
_cell_volume 4187(2)
_computing_cell_refinement 'Bruker XSCANS'
_computing_data_collection 'Bruker XSCANS'
_computing_data_reduction 'Bruker SHELXTL'
_computing_molecular_graphics 'Bruker SHELXTL'
_computing_publication_material 'Bruker SHELXTL'
_computing_structure_refinement 'SHELXL-97 (Sheldrick, 1997)'
_computing_structure_solution 'SHELXS-97 (Sheldrick, 1990)'
_diffrn_ambient_temperature 298(2)
_diffrn_measured_fraction_theta_full 0.999
_diffrn_measured_fraction_theta_max 0.999
_diffrn_measurement_device_type 'Bruker P4'
_diffrn_measurement_method '\w scans'
_diffrn_radiation_monochromator graphite
_diffrn_radiation_source 'fine-focus sealed tube'
_diffrn_radiation_type MoK\a
_diffrn_radiation_wavelength 0.71073
_diffrn_reflns_av_R_equivalents 0.0588
_diffrn_reflns_av_sigmaI/netI 0.0663
_diffrn_reflns_limit_h_max 1
_diffrn_reflns_limit_h_min -8
_diffrn_reflns_limit_k_max 17
_diffrn_reflns_limit_k_min -1
_diffrn_reflns_limit_l_max 1
_diffrn_reflns_limit_l_min -34
_diffrn_reflns_number 3587
_diffrn_reflns_theta_full 22.51
_diffrn_reflns_theta_max 22.51
_diffrn_reflns_theta_min 2.51
_diffrn_standards_interval_count 97
_diffrn_standards_number 3
_exptl_absorpt_coefficient_mu 0.194
_exptl_absorpt_correction_type none
_exptl_crystal_colour yellow
_exptl_crystal_density_diffrn 1.253
_exptl_crystal_density_method 'not measured'
_exptl_crystal_description Plate
_exptl_crystal_F_000 1664
_exptl_crystal_size_max 0.40
_exptl_crystal_size_mid 0.20
_exptl_crystal_size_min 0.08
_refine_diff_density_max 0.336
_refine_diff_density_min -0.362
_refine_diff_density_rms 0.043
_refine_ls_extinction_method none
_refine_ls_goodness_of_fit_ref 1.016
_refine_ls_hydrogen_treatment constr
_refine_ls_matrix_type full
_refine_ls_number_parameters 266
_refine_ls_number_reflns 2738
_refine_ls_number_restraints 0
_refine_ls_restrained_S_all 1.016
_refine_ls_R_factor_all 0.1278
_refine_ls_R_factor_gt 0.0644
_refine_ls_shift/su_max 0.000
_refine_ls_shift/su_mean 0.000
_refine_ls_structure_factor_coef Fsqd
_refine_ls_weighting_details 'calc w=1/[\s^2^(Fo^2^)+(0.0897P)^2^+1.1405P] where P=(Fo^2^+2Fc^2^)/3'
_refine_ls_weighting_scheme calc
_refine_ls_wR_factor_gt 0.1571
_refine_ls_wR_factor_ref 0.1881
_reflns_number_gt 1527
_reflns_number_total 2738
_reflns_threshold_expression >2sigma(I)
_cod_data_source_file b800031j.txt
_cod_data_source_block gahj2
_cod_depositor_comments
;
The following automatic conversions were performed:
'_symmetry_cell_setting' value 'Orthorhombic' changed to 'orthorhombic'
according to '/home/saulius/struct/CIF-dictionaries/cif_core.dic'
dictionary named 'cif_core.dic' version 2.4.1 from 2010-06-29.

Automatic conversion script
Id: cif_fix_enum 1527 2010-12-29 10:47:43Z saulius 
;
_cod_original_sg_symbol_H-M Pbca
_cod_database_code 7201930

loop_
_symmetry_equiv_pos_as_xyz
'x, y, z'
'-x+1/2, -y, z+1/2'
'-x, y+1/2, -z+1/2'
'x+1/2, -y+1/2, -z'
'-x, -y, -z'
'x-1/2, y, -z-1/2'
'x, -y-1/2, z-1/2'
'-x-1/2, y-1/2, z'

loop_
_atom_site_label
_atom_site_type_symbol
_atom_site_fract_x
_atom_site_fract_y
_atom_site_fract_z
_atom_site_U_iso_or_equiv
_atom_site_adp_type
_atom_site_occupancy
_atom_site_symmetry_multiplicity
_atom_site_calc_flag
_atom_site_refinement_flags
_atom_site_disorder_assembly
_atom_site_disorder_group
Cl1 Cl 0.9994(2) 0.36214(11) 0.19307(5) 0.1168(7) Uani 1 1 d . . .
C28 C 0.4340(5) 0.5919(3) 0.06876(13) 0.0476(11) Uani 1 1 d . . .
C27 C 0.3724(5) 0.6361(3) 0.14932(13) 0.0456(11) Uani 1 1 d . . .
C26 C 0.3689(5) 0.6304(3) 0.10269(13) 0.0461(11) Uani 1 1 d . . .
C25 C 0.5646(5) 0.5272(3) 0.06996(12) 0.0456(11) Uani 1 1 d . . .
C24 C 0.3610(6) 0.6180(3) 0.03130(14) 0.0606(13) Uani 1 1 d . . .
H24A H 0.3992 0.5952 0.0067 0.073 Uiso 1 1 calc R . .
C23 C 0.3683(6) 0.6407(3) 0.22119(14) 0.0606(13) Uani 1 1 d . . .
H23A H 0.4083 0.6235 0.2467 0.073 Uiso 1 1 calc R . .
C20 C 0.5345(5) 0.4511(3) 0.09014(12) 0.0475(11) Uani 1 1 d . . .
C22 C 0.5854(6) 0.5503(3) 0.18697(13) 0.0529(12) Uani 1 1 d . . .
C21 C 0.4445(6) 0.6080(3) 0.18484(14) 0.0536(12) Uani 1 1 d . . .
C19 C 0.2378(5) 0.6887(3) 0.10139(14) 0.0499(11) Uani 1 1 d . . .
C18 C 0.9522(5) 0.3384(3) 0.07915(14) 0.0573(13) Uani 1 1 d . . .
H18A H 0.9060 0.2832 0.0772 0.086 Uiso 1 1 calc R . .
H18B H 1.0077 0.3445 0.1052 0.086 Uiso 1 1 calc R . .
H18C H 1.0298 0.3469 0.0571 0.086 Uiso 1 1 calc R . .
C17 C 0.1727(5) 0.7255(3) 0.18285(16) 0.0614(14) Uani 1 1 d . . .
H17A H 0.0869 0.7643 0.1823 0.074 Uiso 1 1 calc R . .
C16 C 0.8405(6) 0.4789(3) 0.05570(13) 0.0583(13) Uani 1 1 d . . .
H16A H 0.9444 0.4886 0.0444 0.070 Uiso 1 1 calc R . .
C15 C 0.7199(6) 0.5401(3) 0.05168(13) 0.0515(12) Uani 1 1 d . . .
C14 C 0.7368(6) 0.5688(3) 0.16904(13) 0.0549(12) Uani 1 1 d . . .
C13 C 0.8124(6) 0.4038(3) 0.07594(13) 0.0519(12) Uani 1 1 d . . .
C12 C 0.2403(7) 0.6955(3) 0.22016(15) 0.0674(14) Uani 1 1 d . . .
H12A H 0.1954 0.7141 0.2449 0.081 Uiso 1 1 calc R . .
C11 C 0.6584(6) 0.3916(3) 0.09238(13) 0.0532(12) Uani 1 1 d . . .
H11A H 0.6361 0.3412 0.1056 0.064 Uiso 1 1 calc R . .
C10 C 0.2341(6) 0.6765(3) 0.02998(15) 0.0704(15) Uani 1 1 d . . .
H10A H 0.1911 0.6918 0.0045 0.085 Uiso 1 1 calc R . .
C9 C 0.8651(6) 0.5106(4) 0.17158(14) 0.0663(14) Uani 1 1 d . . .
H9A H 0.9675 0.5228 0.1600 0.080 Uiso 1 1 calc R . .
C8 C 0.2406(6) 0.6943(3) 0.14783(14) 0.0517(12) Uani 1 1 d . . .
C7 C 0.1687(6) 0.7133(3) 0.06551(16) 0.0634(14) Uani 1 1 d . . .
H7A H 0.0832 0.7521 0.0645 0.076 Uiso 1 1 calc R . .
C6 C 0.8405(8) 0.4353(4) 0.19118(16) 0.0742(16) Uani 1 1 d . . .
C5 C 0.5657(7) 0.4743(4) 0.20755(15) 0.0751(15) Uani 1 1 d . . .
H5A H 0.4653 0.4621 0.2202 0.090 Uiso 1 1 calc R . .
C4 C 0.7669(6) 0.6515(3) 0.14803(15) 0.0717(15) Uani 1 1 d . . .
H4A H 0.6980 0.6557 0.1240 0.108 Uiso 1 1 calc R . .
H4B H 0.8810 0.6554 0.1400 0.108 Uiso 1 1 calc R . .
H4C H 0.7409 0.6963 0.1667 0.108 Uiso 1 1 calc R . .
C3 C 0.6914(9) 0.4176(4) 0.20934(16) 0.0861(18) Uani 1 1 d . . .
H3A H 0.6761 0.3669 0.2229 0.103 Uiso 1 1 calc R . .
C2 C 0.7587(6) 0.6191(3) 0.02880(15) 0.0790(16) Uani 1 1 d . . .
H2A H 0.8742 0.6202 0.0220 0.119 Uiso 1 1 calc R . .
H2B H 0.7326 0.6665 0.0458 0.119 Uiso 1 1 calc R . .
H2C H 0.6943 0.6213 0.0040 0.119 Uiso 1 1 calc R . .
C1 C 0.3668(6) 0.4320(3) 0.10832(16) 0.0773(16) Uani 1 1 d . . .
H1A H 0.2821 0.4480 0.0891 0.116 Uiso 1 1 calc R . .
H1B H 0.3530 0.4626 0.1336 0.116 Uiso 1 1 calc R . .
H1C H 0.3586 0.3731 0.1138 0.116 Uiso 1 1 calc R . .

loop_
_atom_site_aniso_label
_atom_site_aniso_U_11
_atom_site_aniso_U_22
_atom_site_aniso_U_33
_atom_site_aniso_U_23
_atom_site_aniso_U_13
_atom_site_aniso_U_12
Cl1 0.1322(15) 0.1263(14) 0.0920(11) -0.0161(10) -0.0289(10) 0.0637(12)
C28 0.048(3) 0.046(3) 0.048(3) 0.000(2) -0.004(2) -0.004(2)
C27 0.044(3) 0.045(3) 0.047(3) -0.003(2) 0.002(2) -0.001(2)
C26 0.045(3) 0.044(3) 0.050(3) -0.002(2) -0.003(2) -0.006(2)
C25 0.049(3) 0.046(3) 0.042(3) -0.008(2) -0.003(2) 0.001(3)
C24 0.073(3) 0.056(3) 0.053(3) -0.008(2) -0.010(3) 0.006(3)
C23 0.061(3) 0.069(3) 0.051(3) -0.006(3) 0.005(3) -0.005(3)
C20 0.053(3) 0.044(3) 0.045(3) -0.005(2) -0.005(2) -0.006(3)
C22 0.058(3) 0.059(3) 0.042(3) 0.000(2) -0.003(2) 0.003(3)
C21 0.056(3) 0.052(3) 0.053(3) -0.003(2) 0.002(3) -0.012(3)
C19 0.046(3) 0.042(3) 0.061(3) -0.005(2) -0.007(3) 0.005(3)
C18 0.063(3) 0.051(3) 0.058(3) -0.008(2) -0.019(2) 0.024(3)
C17 0.043(3) 0.059(3) 0.082(4) -0.019(3) 0.008(3) -0.002(3)
C16 0.049(3) 0.073(4) 0.053(3) -0.014(3) 0.006(2) 0.001(3)
C15 0.059(3) 0.049(3) 0.047(3) -0.005(2) 0.003(2) -0.002(3)
C14 0.057(3) 0.063(3) 0.045(3) -0.005(2) -0.006(3) -0.008(3)
C13 0.059(3) 0.052(3) 0.045(3) -0.008(2) -0.007(2) 0.002(3)
C12 0.064(3) 0.079(4) 0.059(4) -0.016(3) 0.007(3) -0.012(3)
C11 0.068(3) 0.037(3) 0.054(3) 0.000(2) -0.008(3) -0.001(3)
C10 0.085(4) 0.070(4) 0.057(3) -0.005(3) -0.025(3) 0.011(3)
C9 0.060(3) 0.089(4) 0.051(3) -0.015(3) -0.007(3) 0.010(3)
C8 0.046(3) 0.048(3) 0.062(3) -0.009(2) 0.006(3) -0.004(3)
C7 0.061(3) 0.049(3) 0.079(4) -0.007(3) -0.020(3) 0.012(3)
C6 0.083(4) 0.083(4) 0.056(3) -0.006(3) -0.016(3) 0.024(4)
C5 0.080(4) 0.080(4) 0.065(3) 0.018(3) 0.010(3) 0.015(4)
C4 0.059(3) 0.082(4) 0.075(3) -0.003(3) 0.002(3) -0.015(3)
C3 0.111(5) 0.073(4) 0.074(4) 0.018(3) -0.004(4) 0.015(4)
C2 0.080(4) 0.074(4) 0.083(4) 0.019(3) 0.021(3) 0.000(3)
C1 0.069(3) 0.060(3) 0.103(4) 0.003(3) 0.007(3) -0.008(3)

loop_
_atom_type_symbol
_atom_type_description
_atom_type_scat_dispersion_real
_atom_type_scat_dispersion_imag
_atom_type_scat_source
C C 0.0033 0.0016 'International Tables Vol C Tables 4.2.6.8 and 6.1.1.4'
H H 0.0000 0.0000 'International Tables Vol C Tables 4.2.6.8 and 6.1.1.4'
Cl Cl 0.1484 0.1585 'International Tables Vol C Tables 4.2.6.8 and 6.1.1.4'

loop_
_geom_angle_atom_site_label_1
_geom_angle_atom_site_label_2
_geom_angle_atom_site_label_3
_geom_angle
_geom_angle_site_symmetry_1
_geom_angle_site_symmetry_3
_geom_angle_publ_flag
C26 C28 C24 113.4(4) . . ?
C26 C28 C25 124.7(4) . . ?
C24 C28 C25 121.8(4) . . ?
C21 C27 C8 124.4(4) . . ?
C21 C27 C26 146.1(4) . . ?
C8 C27 C26 89.5(4) . . ?
C28 C26 C19 124.2(4) . . ?
C28 C26 C27 145.4(4) . . ?
C19 C26 C27 90.3(4) . . ?
C20 C25 C15 118.7(4) . . ?
C20 C25 C28 119.6(4) . . ?
C15 C25 C28 121.7(4) . . ?
C10 C24 C28 122.3(4) . . ?
C10 C24 H24A 118.9 . . ?
C28 C24 H24A 118.9 . . ?
C12 C23 C21 123.0(5) . . ?
C12 C23 H23A 118.5 . . ?
C21 C23 H23A 118.5 . . ?
C11 C20 C25 119.7(4) . . ?
C11 C20 C1 119.4(4) . . ?
C25 C20 C1 120.9(4) . . ?
C14 C22 C5 119.2(5) . . ?
C14 C22 C21 122.1(4) . . ?
C5 C22 C21 118.8(4) . . ?
C27 C21 C23 113.1(4) . . ?
C27 C21 C22 125.2(4) . . ?
C23 C21 C22 121.7(4) . . ?
C7 C19 C26 121.9(4) . . ?
C7 C19 C8 148.2(4) . . ?
C26 C19 C8 89.9(4) . . ?
C13 C18 H18A 109.5 . . ?
C13 C18 H18B 109.5 . . ?
H18A C18 H18B 109.5 . . ?
C13 C18 H18C 109.5 . . ?
H18A C18 H18C 109.5 . . ?
H18B C18 H18C 109.5 . . ?
C8 C17 C12 115.8(4) . . ?
C8 C17 H17A 122.1 . . ?
C12 C17 H17A 122.1 . . ?
C13 C16 C15 122.7(4) . . ?
C13 C16 H16A 118.7 . . ?
C15 C16 H16A 118.7 . . ?
C16 C15 C25 119.0(4) . . ?
C16 C15 C2 119.6(4) . . ?
C25 C15 C2 121.4(4) . . ?
C22 C14 C9 119.2(5) . . ?
C22 C14 C4 121.3(4) . . ?
C9 C14 C4 119.4(5) . . ?
C11 C13 C16 117.2(4) . . ?
C11 C13 C18 122.9(4) . . ?
C16 C13 C18 119.9(4) . . ?
C23 C12 C17 122.4(5) . . ?
C23 C12 H12A 118.8 . . ?
C17 C12 H12A 118.8 . . ?
C13 C11 C20 122.7(4) . . ?
C13 C11 H11A 118.6 . . ?
C20 C11 H11A 118.6 . . ?
C24 C10 C7 122.5(4) . . ?
C24 C10 H10A 118.7 . . ?
C7 C10 H10A 118.7 . . ?
C6 C9 C14 120.2(5) . . ?
C6 C9 H9A 119.9 . . ?
C14 C9 H9A 119.9 . . ?
C17 C8 C27 121.2(4) . . ?
C17 C8 C19 148.3(5) . . ?
C27 C8 C19 90.4(4) . . ?
C19 C7 C10 115.6(4) . . ?
C19 C7 H7A 122.2 . . ?
C10 C7 H7A 122.2 . . ?
C3 C6 C9 120.4(5) . . ?
C3 C6 Cl1 119.7(5) . . ?
C9 C6 Cl1 119.9(5) . . ?
C3 C5 C22 120.9(5) . . ?
C3 C5 H5A 119.5 . . ?
C22 C5 H5A 119.5 . . ?
C14 C4 H4A 109.5 . . ?
C14 C4 H4B 109.5 . . ?
H4A C4 H4B 109.5 . . ?
C14 C4 H4C 109.5 . . ?
H4A C4 H4C 109.5 . . ?
H4B C4 H4C 109.5 . . ?
C5 C3 C6 120.0(5) . . ?
C5 C3 H3A 120.0 . . ?
C6 C3 H3A 120.0 . . ?
C15 C2 H2A 109.5 . . ?
C15 C2 H2B 109.5 . . ?
H2A C2 H2B 109.5 . . ?
C15 C2 H2C 109.5 . . ?
H2A C2 H2C 109.5 . . ?
H2B C2 H2C 109.5 . . ?
C20 C1 H1A 109.5 . . ?
C20 C1 H1B 109.5 . . ?
H1A C1 H1B 109.5 . . ?
C20 C1 H1C 109.5 . . ?
H1A C1 H1C 109.5 . . ?
H1B C1 H1C 109.5 . . ?

loop_
_geom_bond_atom_site_label_1
_geom_bond_atom_site_label_2
_geom_bond_distance
_geom_bond_site_symmetry_2
_geom_bond_publ_flag
Cl1 C6 1.738(5) . ?
C28 C26 1.366(5) . ?
C28 C24 1.413(6) . ?
C28 C25 1.477(6) . ?
C27 C21 1.366(6) . ?
C27 C8 1.415(6) . ?
C27 C26 1.514(6) . ?
C26 C19 1.411(6) . ?
C25 C20 1.402(6) . ?
C25 C15 1.404(6) . ?
C24 C10 1.388(6) . ?
C24 H24A 0.9300 . ?
C23 C12 1.357(6) . ?
C23 C21 1.428(6) . ?
C23 H23A 0.9300 . ?
C20 C11 1.383(6) . ?
C20 C1 1.510(6) . ?
C22 C14 1.387(6) . ?
C22 C5 1.394(6) . ?
C22 C21 1.468(6) . ?
C19 C7 1.348(6) . ?
C19 C8 1.508(6) . ?
C18 C13 1.542(6) . ?
C18 H18A 0.9600 . ?
C18 H18B 0.9600 . ?
C18 H18C 0.9600 . ?
C17 C8 1.356(6) . ?
C17 C12 1.411(6) . ?
C17 H17A 0.9300 . ?
C16 C13 1.386(6) . ?
C16 C15 1.387(6) . ?
C16 H16A 0.9300 . ?
C15 C2 1.497(6) . ?
C14 C9 1.395(6) . ?
C14 C4 1.506(6) . ?
C13 C11 1.368(6) . ?
C12 H12A 0.9300 . ?
C11 H11A 0.9300 . ?
C10 C7 1.397(6) . ?
C10 H10A 0.9300 . ?
C9 C6 1.375(7) . ?
C9 H9A 0.9300 . ?
C7 H7A 0.9300 . ?
C6 C3 1.371(7) . ?
C5 C3 1.362(7) . ?
C5 H5A 0.9300 . ?
C4 H4A 0.9600 . ?
C4 H4B 0.9600 . ?
C4 H4C 0.9600 . ?
C3 H3A 0.9300 . ?
C2 H2A 0.9600 . ?
C2 H2B 0.9600 . ?
C2 H2C 0.9600 . ?
C1 H1A 0.9600 . ?
C1 H1B 0.9600 . ?
C1 H1C 0.9600 . ?

loop_
_geom_torsion_atom_site_label_1
_geom_torsion_atom_site_label_2
_geom_torsion_atom_site_label_3
_geom_torsion_atom_site_label_4
_geom_torsion
_geom_torsion_site_symmetry_1
_geom_torsion_site_symmetry_2
_geom_torsion_site_symmetry_3
_geom_torsion_site_symmetry_4
_geom_torsion_publ_flag
C24 C28 C26 C19 2.0(6) . . . . ?
C25 C28 C26 C19 -176.3(4) . . . . ?
C24 C28 C26 C27 177.5(5) . . . . ?
C25 C28 C26 C27 -0.8(9) . . . . ?
C21 C27 C26 C28 2.5(11) . . . . ?
C8 C27 C26 C28 -176.1(6) . . . . ?
C21 C27 C26 C19 178.8(6) . . . . ?
C8 C27 C26 C19 0.2(3) . . . . ?
C26 C28 C25 C20 62.2(6) . . . . ?
C24 C28 C25 C20 -116.0(5) . . . . ?
C26 C28 C25 C15 -117.2(5) . . . . ?
C24 C28 C25 C15 64.7(6) . . . . ?
C26 C28 C24 C10 -0.7(6) . . . . ?
C25 C28 C24 C10 177.6(4) . . . . ?
C15 C25 C20 C11 1.4(6) . . . . ?
C28 C25 C20 C11 -178.0(4) . . . . ?
C15 C25 C20 C1 -176.7(4) . . . . ?
C28 C25 C20 C1 4.0(6) . . . . ?
C8 C27 C21 C23 2.7(6) . . . . ?
C26 C27 C21 C23 -175.6(5) . . . . ?
C8 C27 C21 C22 -177.4(4) . . . . ?
C26 C27 C21 C22 4.3(9) . . . . ?
C12 C23 C21 C27 -1.6(6) . . . . ?
C12 C23 C21 C22 178.5(4) . . . . ?
C14 C22 C21 C27 59.3(6) . . . . ?
C5 C22 C21 C27 -120.4(5) . . . . ?
C14 C22 C21 C23 -120.8(5) . . . . ?
C5 C22 C21 C23 59.5(6) . . . . ?
C28 C26 C19 C7 -2.1(7) . . . . ?
C27 C26 C19 C7 -179.6(4) . . . . ?
C28 C26 C19 C8 177.3(4) . . . . ?
C27 C26 C19 C8 -0.1(3) . . . . ?
C13 C16 C15 C25 2.2(6) . . . . ?
C13 C16 C15 C2 -179.0(4) . . . . ?
C20 C25 C15 C16 -2.7(6) . . . . ?
C28 C25 C15 C16 176.6(4) . . . . ?
C20 C25 C15 C2 178.5(4) . . . . ?
C28 C25 C15 C2 -2.1(6) . . . . ?
C5 C22 C14 C9 0.8(6) . . . . ?
C21 C22 C14 C9 -178.9(4) . . . . ?
C5 C22 C14 C4 -177.4(4) . . . . ?
C21 C22 C14 C4 2.9(6) . . . . ?
C15 C16 C13 C11 -0.2(6) . . . . ?
C15 C16 C13 C18 179.8(4) . . . . ?
C21 C23 C12 C17 -0.6(7) . . . . ?
C8 C17 C12 C23 1.8(7) . . . . ?
C16 C13 C11 C20 -1.3(6) . . . . ?
C18 C13 C11 C20 178.7(4) . . . . ?
C25 C20 C11 C13 0.7(6) . . . . ?
C1 C20 C11 C13 178.8(4) . . . . ?
C28 C24 C10 C7 -0.5(7) . . . . ?
C22 C14 C9 C6 0.8(7) . . . . ?
C4 C14 C9 C6 179.0(4) . . . . ?
C12 C17 C8 C27 -0.7(6) . . . . ?
C12 C17 C8 C19 174.6(6) . . . . ?
C21 C27 C8 C17 -1.6(7) . . . . ?
C26 C27 C8 C17 177.4(4) . . . . ?
C21 C27 C8 C19 -179.2(4) . . . . ?
C26 C27 C8 C19 -0.1(3) . . . . ?
C7 C19 C8 C17 3.2(13) . . . . ?
C26 C19 C8 C17 -175.9(7) . . . . ?
C7 C19 C8 C27 179.2(7) . . . . ?
C26 C19 C8 C27 0.2(3) . . . . ?
C26 C19 C7 C10 0.7(6) . . . . ?
C8 C19 C7 C10 -178.2(6) . . . . ?
C24 C10 C7 C19 0.5(7) . . . . ?
C14 C9 C6 C3 -1.7(7) . . . . ?
C14 C9 C6 Cl1 178.4(3) . . . . ?
C14 C22 C5 C3 -1.6(7) . . . . ?
C21 C22 C5 C3 178.1(5) . . . . ?
C22 C5 C3 C6 0.7(8) . . . . ?
C9 C6 C3 C5 0.9(8) . . . . ?
Cl1 C6 C3 C5 -179.2(4) . . . . ?

loop_
_cod_related_entry_id
_cod_related_entry_database
_cod_related_entry_code
1 ChemSpider 21117850
